data_7702608
loop_
_publ_author_name
'Ikeda, Kazuhide'
'Ohba, Masaaki'
'\%A&#x0152;kawa, Hisashi'

_publ_section_title
;
 Dinuclear CuII and NiII complexes of 3-formylsalicylic acid oxime:
 cis/trans topology and extension of a cis-CuII2 complex to a pentanuclear
 CuIICuIIMnIICuIICuII complex
;
_journal_issue 20
_journal_name_full 'Journal of the Chemical Society, Dalton Transactions'
_journal_page_first 3119
_journal_paper_doi 10.1039/b103384k
_journal_year 2001
_chemical_formula_sum 'C16 H34 N2 Ni2 O20'
_chemical_formula_weight 691.85
_space_group_IT_number 14
_space_group_name_Hall '-P 2yab'
_space_group_name_H-M_alt 'P 1 21/a 1'
_symmetry_cell_setting monoclinic
_symmetry_Int_Tables_number 14
_symmetry_space_group_name_H-M 'P 1 21/a 1'
_audit_creation_date 'Wed Nov  1 21:09:56 2000'
_audit_creation_method 'by teXsan'
_cell_angle_alpha 90
_cell_angle_beta 99.07(2)
_cell_angle_gamma 90
_cell_formula_units_Z 2
_cell_length_a 7.779(4)
_cell_length_b 15.561(4)
_cell_length_c 11.124(2)
_cell_measurement_reflns_used 25
_cell_measurement_temperature 296.2
_cell_measurement_theta_max 15.0
_cell_measurement_theta_min 14.8
_cell_volume 1329.7(8)
_computing_cell_refinement 'MSC/AFC Diffractometer Control'
_computing_data_collection 'MSC/AFC Diffractometer Control'
_computing_data_reduction 'teXsan Ver. 1.10'
_computing_publication_material 'teXsan Ver. 1.10'
_computing_structure_refinement 'teXsan Ver. 1.10'
_computing_structure_solution DirectMethod
_diffrn_measured_fraction_theta_full 0.9984
_diffrn_measured_fraction_theta_max 0.9984
_diffrn_measurement_device_type 'Rigaku AFC7R'
_diffrn_measurement_method \w-2\q
_diffrn_radiation_type 'Mo K\a'
_diffrn_radiation_wavelength 0.7107
_diffrn_reflns_av_R_equivalents 0.022
_diffrn_reflns_limit_h_max 10
_diffrn_reflns_limit_h_min 0
_diffrn_reflns_limit_k_max 0
_diffrn_reflns_limit_k_min -20
_diffrn_reflns_limit_l_max 14
_diffrn_reflns_limit_l_min -14
_diffrn_reflns_number 3396
_diffrn_reflns_theta_full 27.48
_diffrn_reflns_theta_max 27.48
_diffrn_standards_decay_% 0.09
_diffrn_standards_interval_count 150
_diffrn_standards_number 3
_exptl_absorpt_coefficient_mu 1.509
_exptl_absorpt_correction_T_max 0.999
_exptl_absorpt_correction_T_min 0.824
_exptl_absorpt_correction_type psi-scan
_exptl_absorpt_process_details '(North, Phillips & Mathews, 1968)'
_exptl_crystal_colour green
_exptl_crystal_density_diffrn 1.728
_exptl_crystal_density_method 'not measured'
_exptl_crystal_description prismatic
_exptl_crystal_size_max 0.200
_exptl_crystal_size_mid 0.200
_exptl_crystal_size_min 0.150
_refine_diff_density_max 0.71
_refine_diff_density_min -0.38
_refine_ls_extinction_method none
_refine_ls_goodness_of_fit_ref 1.743
_refine_ls_hydrogen_treatment noref
_refine_ls_number_parameters 181
_refine_ls_number_reflns 2379
_refine_ls_R_factor_gt 0.0322
_refine_ls_shift/su_max 0.6533
_refine_ls_structure_factor_coef F
_refine_ls_weighting_details 'w = 1/[\s^2^(Fo) + 0.00016|Fo|^2^]'
_refine_ls_weighting_scheme calc
_refine_ls_wR_factor_ref 0.0428
_reflns_number_gt 2379
_reflns_number_total 3053
_reflns_threshold_expression F^2^>3.0\s(F^2^)
_cod_data_source_file b103384k.txt
_cod_data_source_block '[Ni2(HL)2(H2O)4]8H2O(3')'
_cod_original_cell_volume 1329.7(7)
_cod_original_formula_sum 'C16 H34 N2 O20 Ni2 '
_cod_database_code 7702608

loop_
_symmetry_equiv_pos_as_xyz
x,y,z
1/2-x,1/2+y,-z
-x,-y,-z
1/2+x,1/2-y,z

loop_
_atom_site_label
_atom_site_type_symbol
_atom_site_fract_x
_atom_site_fract_y
_atom_site_fract_z
_atom_site_U_iso_or_equiv
_atom_site_adp_type
_atom_site_occupancy
_atom_site_calc_flag
Ni Ni -0.01292(4) 0.06535(2) 0.09917(3) 0.02370(9) Uani 1.00 d
O(1) O 0.0647(4) -0.1045(2) -0.3589(2) 0.0521(7) Uani 1.00 d
O(2) O 0.0029(2) 0.0645(1) -0.0803(2) 0.0246(5) Uani 1.00 d
O(3) O -0.0215(3) 0.1940(1) 0.0931(2) 0.0346(5) Uani 1.00 d
O(4) O -0.0588(3) 0.3217(1) 0.0055(2) 0.0367(6) Uani 1.00 d
O(5) O -0.2829(3) 0.0612(1) 0.0673(2) 0.0349(6) Uani 1.00 d
O(6) O 0.2629(3) 0.0738(1) 0.1434(2) 0.0309(5) Uani 1.00 d
O(7) O 0.3684(3) 0.1495(2) 0.3734(2) 0.0539(8) Uani 1.00 d
O(8) O 0.6621(3) 0.2104(2) 0.2886(2) 0.0499(7) Uani 1.00 d
O(9) O 0.3716(4) 0.0396(2) 0.5691(3) 0.079(1) Uani 1.00 d
O(10) O 0.4690(3) 0.0567(1) 0.8210(2) 0.0410(6) Uani 1.00 d
N(1) N 0.0128(3) -0.0434(2) -0.2790(2) 0.0296(6) Uani 1.00 d
C(1) C -0.0864(3) 0.1187(2) -0.1581(2) 0.0236(6) Uani 1.00 d
C(2) C -0.1278(4) 0.0972(2) -0.2833(2) 0.0274(7) Uani 1.00 d
C(3) C -0.2269(4) 0.1529(2) -0.3651(3) 0.0361(8) Uani 1.00 d
C(4) C -0.2865(4) 0.2300(2) -0.3266(3) 0.0402(9) Uani 1.00 d
C(5) C -0.2360(4) 0.2546(2) -0.2075(3) 0.0332(8) Uani 1.00 d
C(6) C -0.1337(3) 0.2016(2) -0.1223(2) 0.0265(7) Uani 1.00 d
C(7) C -0.0618(4) 0.0214(2) -0.3383(3) 0.0325(8) Uani 1.00 d
C(8) C -0.0684(3) 0.2402(2) -0.0001(3) 0.0276(7) Uani 1.00 d
H(1) H -0.2538 0.1301 -0.4552 0.0467 Uiso 1.00 calc
H(2) H -0.3512 0.2723 -0.3830 0.0467 Uiso 1.00 calc
H(3) H -0.2621 0.3141 -0.1740 0.0467 Uiso 1.00 calc
H(4) H 0.1508 -0.1415 -0.3063 0.0467 Uiso 1.00 calc
H(5) H -0.3350 0.1135 0.0783 0.0467 Uiso 1.00 calc
H(6) H -0.3302 0.0151 0.1125 0.0467 Uiso 1.00 calc
H(7) H 0.3057 0.1151 0.1002 0.0467 Uiso 1.00 calc
H(8) H 0.2949 0.0980 0.2173 0.0467 Uiso 1.00 calc
H(9) H 0.2885 0.1941 0.3590 0.0467 Uiso 1.00 calc
H(10) H 0.3637 0.1204 0.4560 0.0467 Uiso 1.00 calc
H(11) H 0.6003 0.2420 0.2183 0.0467 Uiso 1.00 calc
H(12) H 0.5725 0.1907 0.3317 0.0467 Uiso 1.00 calc
H(13) H 0.2992 0.0838 0.5816 0.0467 Uiso 1.00 calc
H(14) H 0.4192 0.0648 0.6519 0.0467 Uiso 1.00 calc
H(15) H 0.4734 0.1042 0.8711 0.0467 Uiso 1.00 calc
H(16) H 0.5706 0.0348 0.8558 0.0467 Uiso 1.00 calc

loop_
_atom_site_aniso_label
_atom_site_aniso_U_11
_atom_site_aniso_U_22
_atom_site_aniso_U_33
_atom_site_aniso_U_12
_atom_site_aniso_U_13
_atom_site_aniso_U_23
Ni 0.0261(2) 0.0218(2) 0.0235(2) 0.0011(1) 0.0046(1) -0.0006(1)
O(1) 0.075(2) 0.052(2) 0.031(1) 0.032(1) 0.012(1) -0.005(1)
O(2) 0.0274(9) 0.0222(9) 0.0241(9) 0.0024(8) 0.0039(7) 0.0014(7)
O(3) 0.044(1) 0.026(1) 0.033(1) 0.0014(9) 0.0033(9) -0.0025(9)
O(4) 0.047(1) 0.022(1) 0.042(1) -0.0003(9) 0.0099(10) -0.0019(9)
O(5) 0.028(1) 0.032(1) 0.045(1) 0.0033(9) 0.0077(9) 0.0044(9)
O(6) 0.030(1) 0.031(1) 0.032(1) -0.0027(9) 0.0050(8) 0.0014(8)
O(7) 0.051(2) 0.061(2) 0.049(1) 0.002(1) 0.007(1) 0.002(1)
O(8) 0.044(1) 0.054(2) 0.052(1) 0.010(1) 0.008(1) 0.011(1)
O(9) 0.086(2) 0.086(2) 0.058(2) -0.007(2) -0.011(2) 0.000(2)
O(10) 0.041(1) 0.037(1) 0.044(1) 0.0023(10) 0.0026(10) -0.0007(10)
N(1) 0.033(1) 0.031(1) 0.026(1) 0.004(1) 0.0087(10) -0.0058(10)
C(1) 0.019(1) 0.024(1) 0.028(1) -0.001(1) 0.0057(10) 0.002(1)
C(2) 0.027(1) 0.028(1) 0.028(1) 0.000(1) 0.005(1) 0.002(1)
C(3) 0.038(2) 0.038(2) 0.031(2) 0.004(1) 0.001(1) 0.004(1)
C(4) 0.039(2) 0.038(2) 0.041(2) 0.008(1) -0.001(1) 0.011(1)
C(5) 0.028(1) 0.027(1) 0.044(2) 0.004(1) 0.004(1) 0.004(1)
C(6) 0.024(1) 0.025(1) 0.031(1) 0.000(1) 0.006(1) 0.002(1)
C(7) 0.034(2) 0.036(2) 0.029(1) 0.004(1) 0.008(1) 0.001(1)
C(8) 0.024(1) 0.025(1) 0.036(2) 0.000(1) 0.010(1) -0.001(1)

loop_
_atom_type_symbol
_atom_type_description
_atom_type_scat_dispersion_real
_atom_type_scat_dispersion_imag
_atom_type_scat_source
C C 0.003 0.002
;International Tables for Crystallography
(1992, Vol. C, Tables 4.2.6.8 and 6.1.1.1)
;
H H 0.000 0.000
;International Tables for Crystallography
(1992, Vol. C, Table 6.1.1.2)
;
N N 0.006 0.003
;International Tables for Crystallography
(1992, Vol. C, Tables 4.2.6.8 and 6.1.1.1)
;
O O 0.011 0.006
;International Tables for Crystallography
(1992, Vol. C, Tables 4.2.6.8 and 6.1.1.1)
;
Ni Ni 0.339 1.112
;International Tables for Crystallography
(1992, Vol. C, Tables 4.2.6.8 and 6.1.1.1)
;

loop_
_geom_angle_atom_site_label_1
_geom_angle_atom_site_label_2
_geom_angle_atom_site_label_3
_geom_angle
_geom_angle_site_symmetry_2
_geom_angle_site_symmetry_3
_geom_angle_publ_flag
O(2) Ni O(2) 83.22(7) 1_555 3_555 yes
O(2) Ni O(3) 88.85(8) 1_555 1_555 yes
O(2) Ni O(5) 92.79(8) 1_555 1_555 yes
O(2) Ni O(6) 90.73(7) 1_555 1_555 yes
O(2) Ni N(1) 169.36(8) 1_555 3_555 yes
O(2) Ni O(3) 172.07(8) 3_555 1_555 yes
O(2) Ni O(5) 90.35(8) 3_555 1_555 yes
O(2) Ni O(6) 91.79(7) 3_555 1_555 yes
O(2) Ni N(1) 86.60(8) 3_555 3_555 yes
O(3) Ni O(5) 89.85(8) 1_555 1_555 yes
O(3) Ni O(6) 88.48(8) 1_555 1_555 yes
O(3) Ni N(1) 101.33(9) 1_555 3_555 yes
O(5) Ni O(6) 176.08(8) 1_555 1_555 yes
O(5) Ni N(1) 90.36(9) 1_555 3_555 yes
O(6) Ni N(1) 86.49(9) 1_555 3_555 yes
Ni O(2) Ni 96.78(7) 1_555 3_555 yes
Ni O(2) C(1) 122.4(2) 1_555 1_555 yes
Ni O(2) C(1) 126.1(2) 3_555 1_555 yes
Ni O(3) C(8) 126.8(2) 1_555 1_555 yes
Ni N(1) O(1) 123.7(2) 3_555 1_555 yes
Ni N(1) C(7) 124.4(2) 3_555 1_555 yes
O(1) N(1) C(7) 110.9(2) 1_555 1_555 yes
O(2) C(1) C(2) 120.5(2) 1_555 1_555 yes
O(2) C(1) C(6) 121.9(2) 1_555 1_555 yes
C(2) C(1) C(6) 117.5(2) 1_555 1_555 yes
C(1) C(2) C(3) 120.7(3) 1_555 1_555 yes
C(1) C(2) C(7) 124.2(2) 1_555 1_555 yes
C(3) C(2) C(7) 115.0(3) 1_555 1_555 yes
C(2) C(3) C(4) 121.0(3) 1_555 1_555 yes
C(3) C(4) C(5) 118.8(3) 1_555 1_555 yes
C(4) C(5) C(6) 122.2(3) 1_555 1_555 yes
C(1) C(6) C(5) 119.3(3) 1_555 1_555 yes
C(1) C(6) C(8) 123.7(2) 1_555 1_555 yes
C(5) C(6) C(8) 116.8(2) 1_555 1_555 yes
N(1) C(7) C(2) 125.2(3) 1_555 1_555 yes
O(3) C(8) O(4) 121.2(3) 1_555 1_555 yes
O(3) C(8) C(6) 121.8(2) 1_555 1_555 yes
O(4) C(8) C(6) 117.0(3) 1_555 1_555 yes

loop_
_geom_bond_atom_site_label_1
_geom_bond_atom_site_label_2
_geom_bond_distance
_geom_bond_site_symmetry_2
_geom_bond_publ_flag
Ni O(2) 2.019(2) . yes
Ni O(2) 2.035(2) 3_555 yes
Ni O(3) 2.004(2) . yes
Ni O(5) 2.075(2) . yes
Ni O(6) 2.129(2) . yes
Ni N(1) 2.029(2) 3_555 yes
O(1) N(1) 1.403(3) . yes
O(2) C(1) 1.324(3) . yes
O(3) C(8) 1.267(3) . yes
O(4) C(8) 1.270(3) . yes
N(1) C(7) 1.292(4) . yes
C(1) C(2) 1.418(4) . yes
C(1) C(6) 1.416(4) . yes
C(2) C(3) 1.397(4) . yes
C(2) C(7) 1.459(4) . yes
C(3) C(4) 1.379(4) . yes
C(4) C(5) 1.375(4) . yes
C(5) C(6) 1.405(4) . yes
C(6) C(8) 1.499(4) . yes

loop_
_geom_contact_atom_site_label_1
_geom_contact_atom_site_label_2
_geom_contact_distance
_geom_contact_site_symmetry_2
O(1) O(8) 2.706(3) 3_655
O(1) O(7) 3.420(4) 3_555
O(1) O(9) 3.461(4) 1_554
O(1) O(8) 3.528(4) 2_545
O(1) C(3) 3.579(4) 3_554
O(3) O(8) 2.829(3) 4_455
O(3) O(8) 3.542(3) 1_455
O(4) O(6) 2.756(3) 4_455
O(4) O(5) 2.816(3) 4_555
O(4) O(10) 2.825(3) 4_454
O(4) O(8) 3.378(3) 4_455
O(5) O(10) 2.753(3) 3_556
O(5) O(10) 3.093(3) 1_454
O(5) O(8) 3.460(3) 1_455
O(6) O(7) 2.819(3) .
O(6) O(10) 2.893(3) 3_656
O(7) O(9) 2.766(4) .
O(7) O(8) 2.772(4) .
O(7) O(8) 2.781(4) 4_455
O(7) N(1) 3.412(4) 3_555
O(7) C(7) 3.553(4) 3_555
O(7) O(9) 3.572(4) 3_656
O(8) C(8) 3.508(4) 4_555
O(9) O(10) 2.797(4) .
O(9) O(9) 2.973(7) 3_656
O(9) C(7) 3.369(4) 3_555
O(9) C(3) 3.560(5) 1_656
O(10) C(5) 3.332(4) 4_556
O(10) C(1) 3.562(4) 1_656
O(10) C(2) 3.567(4) 1_656
C(1) C(5) 3.478(4) 4_555
C(5) C(6) 3.444(4) 4_455
